data_7234363
loop_
_publ_author_name
'Devogelaer, Jan-Joris'
'Brugman, Sander J.T.'
'meekes, hugo'
'Tinnemans, Paul T.'
'Vlieg, Elias'
'de Gelder, Rene'

_publ_section_title
;
 Cocrystal design by network-based link prediction
;
_journal_name_full CrystEngComm
_journal_paper_doi 10.1039/C9CE01110B
_journal_year 2019
_chemical_formula_moiety 'C10 H8 N2, C6 H6 O2'
_chemical_formula_sum 'C16 H14 N2 O2'
_chemical_formula_weight 266.29
_space_group_crystal_system monoclinic
_space_group_IT_number 4
_space_group_name_Hall 'P 2yb'
_space_group_name_H-M_alt 'P 1 21 1'
_symmetry_space_group_name_Hall 'P 2yb'
_symmetry_space_group_name_H-M 'P 1 21 1'
_atom_sites_solution_hydrogens mixed
_atom_sites_solution_primary direct
_atom_sites_solution_secondary difmap
_audit_creation_method SHELXL-2016/6
_audit_update_record
;
2019-07-16 deposited with the CCDC.    2019-10-02 downloaded from the CCDC.
;
_cell_angle_alpha 90
_cell_angle_beta 90.747(3)
_cell_angle_gamma 90
_cell_formula_units_Z 4
_cell_length_a 7.5267(6)
_cell_length_b 9.8209(7)
_cell_length_c 18.1895(14)
_cell_measurement_reflns_used 9967
_cell_measurement_temperature 150(2)
_cell_measurement_theta_max 27.8
_cell_measurement_theta_min 2.7
_cell_volume 1344.43(18)
_computing_cell_refinement Peakref
_computing_data_collection Apex3
_computing_data_reduction SAINT,SADABS-2014/5
_computing_molecular_graphics 'PLATON, Shelxle'
_computing_structure_refinement 'SHELXL-2016/6 (Sheldrick, 2016)'
_computing_structure_solution 'SHELXT 2014/4 (Sheldrick, 2014)'
_diffrn_ambient_temperature 150(2)
_diffrn_detector_area_resol_mean 10.4
_diffrn_measured_fraction_theta_full 0.998
_diffrn_measured_fraction_theta_max 0.997
_diffrn_measurement_device 'Bruker D8 Quest Apex3'
_diffrn_measurement_method '\f and \w scans'
_diffrn_radiation_detector Photon100
_diffrn_radiation_monochromator graphite
_diffrn_radiation_type MoK\a
_diffrn_radiation_wavelength 0.71073
_diffrn_reflns_av_R_equivalents 0.0528
_diffrn_reflns_av_unetI/netI 0.0364
_diffrn_reflns_Laue_measured_fraction_full 0.998
_diffrn_reflns_Laue_measured_fraction_max 0.997
_diffrn_reflns_limit_h_max 10
_diffrn_reflns_limit_h_min -10
_diffrn_reflns_limit_k_max 13
_diffrn_reflns_limit_k_min -13
_diffrn_reflns_limit_l_max 24
_diffrn_reflns_limit_l_min -23
_diffrn_reflns_number 50251
_diffrn_reflns_point_group_measured_fraction_full 0.999
_diffrn_reflns_point_group_measured_fraction_max 0.997
_diffrn_reflns_theta_full 25.242
_diffrn_reflns_theta_max 28.318
_diffrn_reflns_theta_min 2.357
_diffrn_source 'sealed tube'
_exptl_absorpt_coefficient_mu 0.088
_exptl_absorpt_correction_T_max 0.7457
_exptl_absorpt_correction_T_min 0.6799
_exptl_absorpt_correction_type multi-scan
_exptl_absorpt_process_details
;
 SADABS 2016/2: Krause, L., Herbst-Irmer, R., Sheldrick G.M. & Stalke D.,
 J. Appl. Cryst. 48 (2015) 3-10
;
_exptl_crystal_colour colourless
_exptl_crystal_density_diffrn 1.316
_exptl_crystal_description needle
_exptl_crystal_F_000 560
_exptl_crystal_size_max 0.562
_exptl_crystal_size_mid 0.121
_exptl_crystal_size_min 0.074
_refine_diff_density_max 0.256
_refine_diff_density_min -0.225
_refine_diff_density_rms 0.041
_refine_ls_abs_structure_details
;
 Flack x determined using 2138 quotients [(I+)-(I-)]/[(I+)+(I-)]
 (Parsons, Flack and Wagner, Acta Cryst. B69 (2013) 249-259).
;
_refine_ls_abs_structure_Flack 0.2(4)
_refine_ls_extinction_method none
_refine_ls_goodness_of_fit_ref 0.883
_refine_ls_hydrogen_treatment mixed
_refine_ls_matrix_type full
_refine_ls_number_parameters 373
_refine_ls_number_reflns 6665
_refine_ls_number_restraints 1
_refine_ls_restrained_S_all 0.883
_refine_ls_R_factor_all 0.0607
_refine_ls_R_factor_gt 0.0412
_refine_ls_shift/su_max 0.000
_refine_ls_shift/su_mean 0.000
_refine_ls_structure_factor_coef Fsqd
_refine_ls_weighting_details 'w=1/[\s^2^(Fo^2^)+(0.1000P)^2^] where P=(Fo^2^+2Fc^2^)/3'
_refine_ls_weighting_scheme calc
_refine_ls_wR_factor_gt 0.1089
_refine_ls_wR_factor_ref 0.1225
_reflns_Friedel_coverage 0.891
_reflns_Friedel_fraction_full 0.999
_reflns_Friedel_fraction_max 0.997
_reflns_number_gt 5315
_reflns_number_total 6665
_reflns_threshold_expression 'I > 2\s(I)'
_cod_data_source_file c9ce01110b2.cif
_cod_data_source_block p1812d
_cod_database_code 7234363
_shelx_shelxl_version_number 2016/6
_shelx_space_group_comment
;
The symmetry employed for this shelxl refinement is uniquely defined
by the following loop, which should always be used as a source of
symmetry information in preference to the above space-group names.
They are only intended as comments.
;
_shelx_estimated_absorpt_t_min 0.952
_shelx_estimated_absorpt_t_max 0.993

loop_
_space_group_symop_operation_xyz
'x, y, z'
'-x, y+1/2, -z'

loop_
_atom_site_label
_atom_site_type_symbol
_atom_site_fract_x
_atom_site_fract_y
_atom_site_fract_z
_atom_site_U_iso_or_equiv
_atom_site_adp_type
_atom_site_occupancy
_atom_site_site_symmetry_order
_atom_site_calc_flag
_atom_site_refinement_flags_posn
_atom_site_refinement_flags_adp
O01 O 0.2589(3) -0.0063(2) 0.87569(13) 0.0365(5) Uani 1 1 d . .
H01 H 0.317(5) 0.069(4) 0.856(2) 0.055 Uiso 1 1 d . U
O02 O 0.5561(2) 1.1157(2) 0.57012(11) 0.0302(4) Uani 1 1 d . .
H02 H 0.545(5) 1.028(4) 0.5920(19) 0.045 Uiso 1 1 d . U
O03 O 0.8674(3) -0.1183(2) 0.92968(11) 0.0304(5) Uani 1 1 d . .
H03 H 0.877(5) -0.034(4) 0.908(2) 0.046 Uiso 1 1 d . U
O04 O 1.1693(3) 1.0128(2) 0.62253(12) 0.0315(5) Uani 1 1 d . .
H04 H 1.120(5) 0.935(4) 0.642(2) 0.047 Uiso 1 1 d . U
N05 N 0.5361(3) 0.8571(2) 0.63688(13) 0.0277(5) Uani 1 1 d . .
N06 N 0.4035(3) 0.2183(2) 0.80822(14) 0.0313(5) Uani 1 1 d . .
N07 N 0.9050(3) 0.1433(2) 0.86469(12) 0.0287(5) Uani 1 1 d . .
C08 C 0.5088(3) 0.6016(3) 0.70474(13) 0.0190(5) Uani 1 1 d . .
N09 N 1.0470(3) 0.7805(2) 0.68919(15) 0.0327(6) Uani 1 1 d . .
C10 C 0.8611(3) 1.0603(3) 0.59774(13) 0.0211(5) Uani 1 1 d . .
H10 H 0.826678 0.976784 0.619711 0.025 Uiso 1 1 calc R U
C11 C 0.4818(3) 0.4669(2) 0.74036(14) 0.0202(5) Uani 1 1 d . .
C12 C 0.5647(3) -0.0584(3) 0.90145(13) 0.0219(5) Uani 1 1 d . .
H12 H 0.601588 0.025696 0.880879 0.026 Uiso 1 1 calc R U
C13 C 0.8997(3) 0.2840(3) 0.75631(14) 0.0237(5) Uani 1 1 d . .
H13 H 0.875331 0.291301 0.705087 0.028 Uiso 1 1 calc R U
C14 C 0.9956(3) 0.3770(3) 0.87088(14) 0.0260(6) Uani 1 1 d . .
H14 H 1.038367 0.450253 0.900248 0.031 Uiso 1 1 calc R U
C15 C 0.6905(3) -0.1485(3) 0.92961(13) 0.0224(5) Uani 1 1 d . .
C16 C 0.7318(3) 1.1477(3) 0.56871(14) 0.0222(5) Uani 1 1 d . .
C17 C 0.4244(4) 0.3543(3) 0.69963(15) 0.0272(6) Uani 1 1 d . .
H17 H 0.411892 0.360213 0.647693 0.033 Uiso 1 1 calc R U
C18 C 0.7815(4) 1.2716(3) 0.53726(13) 0.0248(5) Uani 1 1 d . .
H18 H 0.694200 1.332586 0.518348 0.030 Uiso 1 1 calc R U
C19 C 0.9907(3) 0.5296(3) 0.75934(13) 0.0208(5) Uani 1 1 d . .
C20 C 1.0403(3) 1.0951(3) 0.59464(13) 0.0215(5) Uani 1 1 d . .
C21 C 0.3294(4) -0.2146(3) 0.93340(14) 0.0268(6) Uani 1 1 d . .
H21 H 0.206800 -0.236991 0.935361 0.032 Uiso 1 1 calc R U
C22 C 0.9612(4) 1.3039(3) 0.53421(13) 0.0262(6) Uani 1 1 d . .
H22 H 0.995810 1.387309 0.512179 0.031 Uiso 1 1 calc R U
C23 C 0.5641(4) 0.7421(3) 0.59995(15) 0.0320(6) Uani 1 1 d . .
H23 H 0.593622 0.748718 0.549458 0.038 Uiso 1 1 calc R U
C24 C 0.8737(4) 0.1617(3) 0.79280(15) 0.0273(6) Uani 1 1 d . .
H24 H 0.831070 0.086344 0.764997 0.033 Uiso 1 1 calc R U
C25 C 0.6373(4) -0.2733(3) 0.95860(14) 0.0268(6) Uani 1 1 d . .
H25 H 0.722838 -0.336301 0.976851 0.032 Uiso 1 1 calc R U
C26 C 0.5528(4) 0.6137(3) 0.63077(14) 0.0292(6) Uani 1 1 d . .
H26 H 0.574709 0.534847 0.601989 0.035 Uiso 1 1 calc R U
C27 C 1.0914(3) 1.2178(3) 0.56237(13) 0.0245(5) Uani 1 1 d . .
H27 H 1.213350 1.242004 0.559755 0.029 Uiso 1 1 calc R U
C28 C 0.4571(4) -0.3040(3) 0.96038(14) 0.0286(6) Uani 1 1 d . .
H28 H 0.420474 -0.388525 0.980609 0.034 Uiso 1 1 calc R U
C29 C 1.0283(4) 0.5367(3) 0.68448(14) 0.0267(6) Uani 1 1 d . .
H29 H 1.035961 0.455909 0.656007 0.032 Uiso 1 1 calc R U
C30 C 0.3861(4) 0.2341(3) 0.73561(16) 0.0315(6) Uani 1 1 d . .
H30 H 0.345253 0.158859 0.707221 0.038 Uiso 1 1 calc R U
C31 C 0.5049(4) 0.4495(3) 0.81556(14) 0.0245(5) Uani 1 1 d . .
H31 H 0.547985 0.522224 0.845261 0.029 Uiso 1 1 calc R U
C32 C 0.9622(3) 0.3962(3) 0.79597(14) 0.0204(5) Uani 1 1 d . .
C33 C 0.9660(3) 0.2510(3) 0.90213(15) 0.0292(6) Uani 1 1 d . .
H33 H 0.990508 0.240302 0.953176 0.035 Uiso 1 1 calc R U
C34 C 0.4838(3) 0.7211(3) 0.74366(14) 0.0249(5) Uani 1 1 d . .
H34 H 0.457591 0.717903 0.794579 0.030 Uiso 1 1 calc R U
C35 C 1.0544(4) 0.6627(3) 0.65208(17) 0.0319(6) Uani 1 1 d . .
H35 H 1.078768 0.665797 0.600987 0.038 Uiso 1 1 calc R U
C36 C 0.9810(4) 0.6518(3) 0.79742(16) 0.0294(6) Uani 1 1 d . .
H36 H 0.953759 0.652462 0.848275 0.035 Uiso 1 1 calc R U
C37 C 0.4973(4) 0.8455(3) 0.70806(16) 0.0289(6) Uani 1 1 d . .
H37 H 0.478093 0.926254 0.735581 0.035 Uiso 1 1 calc R U
C38 C 0.4646(4) 0.3251(3) 0.84681(16) 0.0302(6) Uani 1 1 d . .
H38 H 0.481123 0.314816 0.898380 0.036 Uiso 1 1 calc R U
C39 C 0.3847(3) -0.0909(3) 0.90323(14) 0.0241(5) Uani 1 1 d . .
C40 C 1.0113(4) 0.7727(3) 0.76050(18) 0.0352(7) Uani 1 1 d . .
H40 H 1.006185 0.855092 0.787752 0.042 Uiso 1 1 calc R U

loop_
_atom_site_aniso_label
_atom_site_aniso_U_11
_atom_site_aniso_U_22
_atom_site_aniso_U_33
_atom_site_aniso_U_23
_atom_site_aniso_U_13
_atom_site_aniso_U_12
O01 0.0259(10) 0.0264(11) 0.0573(14) 0.0105(10) 0.0028(9) 0.0013(8)
O02 0.0242(9) 0.0316(11) 0.0350(11) 0.0090(9) 0.0023(7) 0.0011(8)
O03 0.0303(10) 0.0257(11) 0.0351(11) 0.0076(9) -0.0012(8) -0.0010(8)
O04 0.0250(10) 0.0238(10) 0.0455(12) 0.0029(9) -0.0030(8) -0.0010(8)
N05 0.0227(11) 0.0272(13) 0.0331(12) 0.0101(10) 0.0021(9) 0.0012(9)
N06 0.0289(12) 0.0215(12) 0.0435(14) 0.0089(11) 0.0006(10) 0.0013(10)
N07 0.0250(11) 0.0276(12) 0.0336(13) 0.0099(11) 0.0037(9) 0.0017(9)
C08 0.0167(11) 0.0188(12) 0.0214(12) 0.0010(10) -0.0015(8) -0.0001(9)
N09 0.0323(13) 0.0205(12) 0.0450(15) 0.0076(11) -0.0059(10) 0.0018(10)
C10 0.0276(12) 0.0152(11) 0.0208(12) 0.0014(10) 0.0042(9) -0.0016(9)
C11 0.0200(12) 0.0185(12) 0.0220(12) 0.0005(10) -0.0001(9) 0.0020(9)
C12 0.0291(13) 0.0155(12) 0.0211(13) -0.0021(10) 0.0042(10) -0.0021(9)
C13 0.0265(12) 0.0228(13) 0.0217(12) 0.0009(10) 0.0018(9) 0.0007(10)
C14 0.0243(12) 0.0296(15) 0.0240(13) -0.0015(11) -0.0009(9) -0.0012(11)
C15 0.0309(13) 0.0216(13) 0.0148(11) -0.0035(10) 0.0023(9) 0.0004(10)
C16 0.0273(13) 0.0215(13) 0.0181(12) -0.0003(10) 0.0040(9) -0.0004(10)
C17 0.0328(14) 0.0216(13) 0.0270(13) -0.0021(11) -0.0077(10) 0.0010(11)
C18 0.0339(14) 0.0229(13) 0.0176(12) 0.0018(10) 0.0006(10) 0.0016(11)
C19 0.0178(11) 0.0218(12) 0.0229(12) -0.0020(11) -0.0006(9) 0.0009(9)
C20 0.0262(12) 0.0191(13) 0.0192(12) -0.0041(11) -0.0010(9) -0.0006(10)
C21 0.0337(14) 0.0246(14) 0.0221(13) 0.0004(11) 0.0065(10) -0.0072(11)
C22 0.0445(16) 0.0192(13) 0.0149(12) 0.0005(10) 0.0024(10) -0.0078(11)
C23 0.0336(14) 0.0375(17) 0.0250(13) 0.0087(13) 0.0066(10) 0.0021(12)
C24 0.0328(14) 0.0194(13) 0.0296(14) -0.0020(11) 0.0031(10) -0.0011(10)
C25 0.0425(15) 0.0189(13) 0.0190(12) 0.0025(11) -0.0004(10) 0.0022(11)
C26 0.0374(15) 0.0280(14) 0.0224(13) -0.0029(12) 0.0054(10) 0.0038(11)
C27 0.0303(13) 0.0253(14) 0.0179(12) -0.0045(11) 0.0030(9) -0.0073(11)
C28 0.0492(16) 0.0206(13) 0.0160(12) 0.0035(11) 0.0047(11) -0.0079(12)
C29 0.0323(14) 0.0246(14) 0.0232(13) -0.0003(11) -0.0027(10) 0.0006(11)
C30 0.0304(14) 0.0194(13) 0.0446(17) -0.0035(13) -0.0090(12) 0.0007(11)
C31 0.0295(13) 0.0219(13) 0.0222(13) 0.0002(11) 0.0002(10) 0.0012(10)
C32 0.0187(11) 0.0232(13) 0.0193(12) -0.0004(10) 0.0028(8) 0.0024(9)
C33 0.0265(13) 0.0390(17) 0.0222(13) 0.0074(12) 0.0003(10) -0.0013(11)
C34 0.0322(13) 0.0223(13) 0.0202(12) 0.0014(11) 0.0014(10) -0.0016(11)
C35 0.0347(15) 0.0290(15) 0.0319(15) 0.0066(13) -0.0040(11) -0.0001(12)
C36 0.0355(15) 0.0250(14) 0.0279(14) -0.0036(12) 0.0029(11) 0.0009(11)
C37 0.0365(15) 0.0186(13) 0.0316(14) 0.0015(11) 0.0023(11) 0.0002(11)
C38 0.0364(15) 0.0287(15) 0.0257(14) 0.0081(12) 0.0041(11) 0.0046(11)
C39 0.0295(13) 0.0201(13) 0.0230(13) -0.0006(11) 0.0047(10) 0.0007(10)
C40 0.0419(16) 0.0189(13) 0.0446(18) -0.0038(13) 0.0002(13) 0.0037(12)

loop_
_atom_type_symbol
_atom_type_description
_atom_type_scat_dispersion_real
_atom_type_scat_dispersion_imag
_atom_type_scat_source
C C 0.0033 0.0016 'International Tables Vol C Tables 4.2.6.8 and 6.1.1.4'
H H 0.0000 0.0000 'International Tables Vol C Tables 4.2.6.8 and 6.1.1.4'
N N 0.0061 0.0033 'International Tables Vol C Tables 4.2.6.8 and 6.1.1.4'
O O 0.0106 0.0060 'International Tables Vol C Tables 4.2.6.8 and 6.1.1.4'

loop_
_geom_angle_atom_site_label_1
_geom_angle_atom_site_label_2
_geom_angle_atom_site_label_3
_geom_angle
C39 O01 H01 108(3)
C16 O02 H02 108(2)
C15 O03 H03 106(2)
C20 O04 H04 110(2)
C23 N05 C37 117.1(2)
C30 N06 C38 117.2(2)
C24 N07 C33 116.5(2)
C34 C08 C26 117.2(2)
C34 C08 C11 120.7(2)
C26 C08 C11 122.1(2)
C40 N09 C35 116.8(3)
C20 C10 C16 120.3(2)
C20 C10 H10 119.9
C16 C10 H10 119.9
C31 C11 C17 117.3(2)
C31 C11 C08 121.5(2)
C17 C11 C08 121.1(2)
C39 C12 C15 120.3(2)
C39 C12 H12 119.9
C15 C12 H12 119.9
C24 C13 C32 119.0(2)
C24 C13 H13 120.5
C32 C13 H13 120.5
C33 C14 C32 119.7(3)
C33 C14 H14 120.2
C32 C14 H14 120.2
O03 C15 C25 118.4(2)
O03 C15 C12 121.5(2)
C25 C15 C12 120.1(2)
O02 C16 C18 118.3(2)
O02 C16 C10 121.6(2)
C18 C16 C10 120.1(2)
C30 C17 C11 119.4(2)
C30 C17 H17 120.3
C11 C17 H17 120.3
C22 C18 C16 118.7(2)
C22 C18 H18 120.7
C16 C18 H18 120.7
C36 C19 C29 117.2(2)
C36 C19 C32 122.0(2)
C29 C19 C32 120.9(2)
O04 C20 C27 118.2(2)
O04 C20 C10 121.8(2)
C27 C20 C10 120.0(2)
C28 C21 C39 118.7(2)
C28 C21 H21 120.6
C39 C21 H21 120.6
C27 C22 C18 121.9(3)
C27 C22 H22 119.0
C18 C22 H22 119.0
N05 C23 C26 123.9(2)
N05 C23 H23 118.1
C26 C23 H23 118.1
N07 C24 C13 124.1(3)
N07 C24 H24 118.0
C13 C24 H24 118.0
C15 C25 C28 119.0(2)
C15 C25 H25 120.5
C28 C25 H25 120.5
C23 C26 C08 119.0(3)
C23 C26 H26 120.5
C08 C26 H26 120.5
C22 C27 C20 119.0(2)
C22 C27 H27 120.5
C20 C27 H27 120.5
C21 C28 C25 121.7(3)
C21 C28 H28 119.1
C25 C28 H28 119.1
C35 C29 C19 119.4(3)
C35 C29 H29 120.3
C19 C29 H29 120.3
N06 C30 C17 123.3(3)
N06 C30 H30 118.3
C17 C30 H30 118.3
C38 C31 C11 119.3(2)
C38 C31 H31 120.4
C11 C31 H31 120.4
C14 C32 C13 117.0(2)
C14 C32 C19 122.1(2)
C13 C32 C19 120.9(2)
N07 C33 C14 123.8(2)
N07 C33 H33 118.1
C14 C33 H33 118.1
C08 C34 C37 119.8(2)
C08 C34 H34 120.1
C37 C34 H34 120.1
N09 C35 C29 123.3(3)
N09 C35 H35 118.3
C29 C35 H35 118.3
C19 C36 C40 119.3(3)
C19 C36 H36 120.4
C40 C36 H36 120.4
N05 C37 C34 123.1(3)
N05 C37 H37 118.5
C34 C37 H37 118.5
N06 C38 C31 123.5(3)
N06 C38 H38 118.3
C31 C38 H38 118.3
O01 C39 C12 121.8(2)
O01 C39 C21 118.0(2)
C12 C39 C21 120.2(2)
N09 C40 C36 124.0(3)
N09 C40 H40 118.0
C36 C40 H40 118.0

loop_
_geom_bond_atom_site_label_1
_geom_bond_atom_site_label_2
_geom_bond_distance
O01 C39 1.351(3)
O01 H01 0.93(4)
O02 C16 1.360(3)
O02 H02 0.95(4)
O03 C15 1.364(3)
O03 H03 0.92(4)
O04 C20 1.357(3)
O04 H04 0.93(4)
N05 C23 1.332(4)
N05 C37 1.336(4)
N06 C30 1.335(4)
N06 C38 1.340(4)
N07 C24 1.338(4)
N07 C33 1.336(4)
C08 C34 1.385(4)
C08 C26 1.395(3)
C08 C11 1.488(3)
N09 C40 1.331(4)
N09 C35 1.341(4)
C10 C20 1.394(3)
C10 C16 1.395(4)
C10 H10 0.9500
C11 C31 1.387(4)
C11 C17 1.397(4)
C12 C39 1.393(4)
C12 C15 1.389(4)
C12 H12 0.9500
C13 C24 1.387(4)
C13 C32 1.395(4)
C13 H13 0.9500
C14 C33 1.381(4)
C14 C32 1.395(4)
C14 H14 0.9500
C15 C25 1.395(4)
C16 C18 1.398(4)
C17 C30 1.382(4)
C17 H17 0.9500
C18 C22 1.391(4)
C18 H18 0.9500
C19 C36 1.388(4)
C19 C29 1.396(4)
C19 C32 1.487(4)
C20 C27 1.397(4)
C21 C28 1.387(4)
C21 C39 1.399(4)
C21 H21 0.9500
C22 C27 1.387(4)
C22 H22 0.9500
C23 C26 1.384(4)
C23 H23 0.9500
C24 H24 0.9500
C25 C28 1.390(4)
C25 H25 0.9500
C26 H26 0.9500
C27 H27 0.9500
C28 H28 0.9500
C29 C35 1.385(4)
C29 H29 0.9500
C30 H30 0.9500
C31 C38 1.383(4)
C31 H31 0.9500
C33 H33 0.9500
C34 C37 1.387(4)
C34 H34 0.9500
C35 H35 0.9500
C36 C40 1.384(4)
C36 H36 0.9500
C37 H37 0.9500
C38 H38 0.9500
C40 H40 0.9500

loop_
_geom_torsion_atom_site_label_1
_geom_torsion_atom_site_label_2
_geom_torsion_atom_site_label_3
_geom_torsion_atom_site_label_4
_geom_torsion
C34 C08 C11 C31 -27.4(3)
C26 C08 C11 C31 155.2(2)
C34 C08 C11 C17 149.7(3)
C26 C08 C11 C17 -27.7(4)
C39 C12 C15 O03 -178.9(2)
C39 C12 C15 C25 1.2(4)
C20 C10 C16 O02 179.2(2)
C20 C10 C16 C18 -0.9(4)
C31 C11 C17 C30 2.8(4)
C08 C11 C17 C30 -174.4(2)
O02 C16 C18 C22 -178.7(2)
C10 C16 C18 C22 1.4(4)
C16 C10 C20 O04 179.8(2)
C16 C10 C20 C27 0.0(4)
C16 C18 C22 C27 -1.0(4)
C37 N05 C23 C26 0.9(4)
C33 N07 C24 C13 -0.4(4)
C32 C13 C24 N07 0.0(4)
O03 C15 C25 C28 178.6(2)
C12 C15 C25 C28 -1.5(4)
N05 C23 C26 C08 0.3(4)
C34 C08 C26 C23 -1.8(4)
C11 C08 C26 C23 175.7(2)
C18 C22 C27 C20 0.1(4)
O04 C20 C27 C22 -179.4(2)
C10 C20 C27 C22 0.4(4)
C39 C21 C28 C25 0.5(4)
C15 C25 C28 C21 0.7(4)
C36 C19 C29 C35 0.2(4)
C32 C19 C29 C35 -179.9(2)
C38 N06 C30 C17 -1.3(4)
C11 C17 C30 N06 -1.1(4)
C17 C11 C31 C38 -2.3(4)
C08 C11 C31 C38 174.9(2)
C33 C14 C32 C13 -0.1(4)
C33 C14 C32 C19 179.7(2)
C24 C13 C32 C14 0.3(4)
C24 C13 C32 C19 -179.5(2)
C36 C19 C32 C14 -26.7(4)
C29 C19 C32 C14 153.5(2)
C36 C19 C32 C13 153.1(3)
C29 C19 C32 C13 -26.8(4)
C24 N07 C33 C14 0.7(4)
C32 C14 C33 N07 -0.4(4)
C26 C08 C34 C37 2.1(4)
C11 C08 C34 C37 -175.5(2)
C40 N09 C35 C29 -0.5(4)
C19 C29 C35 N09 0.6(4)
C29 C19 C36 C40 -1.1(4)
C32 C19 C36 C40 179.1(3)
C23 N05 C37 C34 -0.7(4)
C08 C34 C37 N05 -0.9(4)
C30 N06 C38 C31 1.8(4)
C11 C31 C38 N06 0.0(4)
C15 C12 C39 O01 -179.3(2)
C15 C12 C39 C21 0.0(4)
C28 C21 C39 O01 178.5(2)
C28 C21 C39 C12 -0.8(4)
C35 N09 C40 C36 -0.4(4)
C19 C36 C40 N09 1.2(5)
